data_7108065
loop_
_publ_author_name
'Olivier Roubeau'
'Marco Evangelisti'
'Eva Natividad'

_publ_section_title
;
 A spin crossover ferrous complex with ordered magnetic ferric anions
;
_journal_name_full Chem.Commun.
_journal_page_first 7604
_journal_paper_doi 10.1039/c2cc33709f
_journal_volume 48
_journal_year 2012
_chemical_formula_moiety 'C12 H24 N24 Zn, 2(Br4 Fe)'
_chemical_formula_sum 'C12 H24 Br8 Fe2 N24 Zn'
_chemical_formula_weight 1320.90
_chemical_name_systematic
;
?
;
_space_group_IT_number 147
_symmetry_cell_setting trigonal
_symmetry_space_group_name_Hall '-P 3'
_symmetry_space_group_name_H-M 'P -3'
_atom_sites_solution_hydrogens geom
_atom_sites_solution_primary direct
_atom_sites_solution_secondary difmap
_audit_creation_method SHELXL-97
_cell_angle_alpha 90.00
_cell_angle_beta 90.00
_cell_angle_gamma 120.00
_cell_formula_units_Z 1
_cell_length_a 12.9404(4)
_cell_length_b 12.9404(4)
_cell_length_c 6.9522(3)
_cell_measurement_reflns_used 2456
_cell_measurement_temperature 296(2)
_cell_measurement_theta_max 28.63
_cell_measurement_theta_min 3.12
_cell_volume 1008.20(6)
_computing_cell_refinement
;
CrysAlis RED, Oxford Diffraction Ltd.,
Version 1.171.32.19
;
_computing_data_collection
;
CrysAlis CCD, Oxford Diffraction Ltd.,
Version 1.171.32.19
;
_computing_data_reduction
;
CrysAlis RED, Oxford Diffraction Ltd.,
Version 1.171.32.19
;
_computing_structure_refinement 'SHELXL-97 (Sheldrick, 1997)'
_computing_structure_solution 'SHELXS-97 (Sheldrick, 1990)'
_diffrn_ambient_temperature 296(2)
_diffrn_detector_area_resol_mean 16.3990
_diffrn_measured_fraction_theta_full 0.999
_diffrn_measured_fraction_theta_max 0.999
_diffrn_measurement_device_type CCD
_diffrn_measurement_method 'omega scans'
_diffrn_radiation_monochromator graphite
_diffrn_radiation_source 'Enhance (Mo) X-ray Source'
_diffrn_radiation_type MoK\a
_diffrn_radiation_wavelength 0.71073
_diffrn_reflns_av_R_equivalents 0.0473
_diffrn_reflns_av_sigmaI/netI 0.0376
_diffrn_reflns_limit_h_max 16
_diffrn_reflns_limit_h_min -16
_diffrn_reflns_limit_k_max 13
_diffrn_reflns_limit_k_min -16
_diffrn_reflns_limit_l_max 7
_diffrn_reflns_limit_l_min -8
_diffrn_reflns_number 6659
_diffrn_reflns_theta_full 26.35
_diffrn_reflns_theta_max 26.36
_diffrn_reflns_theta_min 3.15
_exptl_absorpt_coefficient_mu 9.270
_exptl_absorpt_correction_T_max 0.60
_exptl_absorpt_correction_T_min 0.09
_exptl_absorpt_correction_type multi-scan
_exptl_absorpt_process_details
;
CrysAlis RED, Oxford Diffraction Ltd.,
Version 1.171.32.19 (release 28-02-2008 CrysAlis171 .NET)
(compiled Feb 28 2008,12:10:31)
Empirical absorption correction using spherical harmonics,
implemented in SCALE3 ABSPACK scaling algorithm.
;
_exptl_crystal_colour orange
_exptl_crystal_density_diffrn 2.176
_exptl_crystal_density_method 'not measured'
_exptl_crystal_description parallelepiped
_exptl_crystal_F_000 626
_exptl_crystal_size_max 0.50
_exptl_crystal_size_mid 0.08
_exptl_crystal_size_min 0.06
_refine_diff_density_max 0.782
_refine_diff_density_min -1.409
_refine_diff_density_rms 0.126
_refine_ls_extinction_method none
_refine_ls_goodness_of_fit_ref 1.057
_refine_ls_hydrogen_treatment constr
_refine_ls_matrix_type full
_refine_ls_number_parameters 73
_refine_ls_number_reflns 1382
_refine_ls_number_restraints 0
_refine_ls_restrained_S_all 1.057
_refine_ls_R_factor_all 0.0710
_refine_ls_R_factor_gt 0.0478
_refine_ls_shift/su_max 0.001
_refine_ls_shift/su_mean 0.000
_refine_ls_structure_factor_coef Fsqd
_refine_ls_weighting_details 'calc w=1/[\s^2^(Fo^2^)+(0.0362P)^2^+3.9966P] where P=(Fo^2^+2Fc^2^)/3'
_refine_ls_weighting_scheme calc
_refine_ls_wR_factor_gt 0.0966
_refine_ls_wR_factor_ref 0.1072
_reflns_number_gt 1060
_reflns_number_total 1382
_reflns_threshold_expression >2sigma(I)
_cod_data_source_file c2cc33709f.txt
_cod_data_source_block orz108
_cod_original_sg_symbol_H-M P-3
_cod_database_code 7108065

loop_
_symmetry_equiv_pos_as_xyz
'x, y, z'
'-y, x-y, z'
'-x+y, -x, z'
'-x, -y, -z'
'y, -x+y, -z'
'x-y, x, -z'

loop_
_atom_site_label
_atom_site_type_symbol
_atom_site_fract_x
_atom_site_fract_y
_atom_site_fract_z
_atom_site_U_iso_or_equiv
_atom_site_adp_type
_atom_site_occupancy
_atom_site_symmetry_multiplicity
_atom_site_calc_flag
_atom_site_refinement_flags
Zn1 Zn 0.0000 0.0000 0.5000 0.0366(4) Uani 1 6 d S
Fe1 Fe 0.6667 0.3333 0.5302(2) 0.0393(4) Uani 1 3 d S
Br1 Br 0.6667 0.3333 0.86432(16) 0.0626(4) Uani 1 3 d S
Br2 Br 0.66934(7) 0.16412(6) 0.41675(10) 0.0580(3) Uani 1 1 d .
N1 N 0.1537(4) 0.1174(4) 0.6769(6) 0.0298(10) Uani 1 1 d .
N2 N 0.2171(4) 0.0787(4) 0.7758(7) 0.0458(13) Uani 1 1 d .
N3 N 0.3035(5) 0.1660(5) 0.8659(7) 0.0490(13) Uani 1 1 d .
N4 N 0.2974(4) 0.2633(4) 0.8259(6) 0.0305(10) Uani 1 1 d .
C1 C 0.2060(5) 0.2325(5) 0.7115(8) 0.0336(12) Uani 1 1 d .
H1A H 0.1820 0.2841 0.6626 0.040 Uiso 1 1 calc R
C2 C 0.3834(6) 0.3794(5) 0.9035(9) 0.0498(16) Uani 1 1 d .
H2A H 0.4615 0.4022 0.8559 0.075 Uiso 1 1 calc R
H2B H 0.3832 0.3753 1.0413 0.075 Uiso 1 1 calc R
H2C H 0.3620 0.4375 0.8643 0.075 Uiso 1 1 calc R

loop_
_atom_site_aniso_label
_atom_site_aniso_U_11
_atom_site_aniso_U_22
_atom_site_aniso_U_33
_atom_site_aniso_U_23
_atom_site_aniso_U_13
_atom_site_aniso_U_12
Zn1 0.0343(6) 0.0343(6) 0.0413(9) 0.000 0.000 0.0171(3)
Fe1 0.0388(5) 0.0388(5) 0.0403(8) 0.000 0.000 0.0194(3)
Br1 0.0734(6) 0.0734(6) 0.0410(6) 0.000 0.000 0.0367(3)
Br2 0.0651(5) 0.0527(5) 0.0645(5) -0.0112(3) -0.0074(3) 0.0357(4)
N1 0.024(2) 0.026(2) 0.038(2) -0.0030(19) -0.0048(18) 0.0116(19)
N2 0.040(3) 0.032(3) 0.063(3) 0.000(2) -0.018(2) 0.016(2)
N3 0.044(3) 0.038(3) 0.061(3) -0.001(2) -0.020(3) 0.017(3)
N4 0.027(2) 0.025(2) 0.032(2) -0.0025(18) -0.0023(18) 0.0074(19)
C1 0.032(3) 0.027(3) 0.044(3) -0.002(2) -0.004(2) 0.016(2)
C2 0.039(4) 0.034(3) 0.055(4) -0.011(3) -0.008(3) 0.002(3)

loop_
_atom_type_symbol
_atom_type_description
_atom_type_scat_dispersion_real
_atom_type_scat_dispersion_imag
_atom_type_scat_source
C C 0.0033 0.0016 'International Tables Vol C Tables 4.2.6.8 and 6.1.1.4'
H H 0.0000 0.0000 'International Tables Vol C Tables 4.2.6.8 and 6.1.1.4'
N N 0.0061 0.0033 'International Tables Vol C Tables 4.2.6.8 and 6.1.1.4'
Fe Fe 0.3463 0.8444 'International Tables Vol C Tables 4.2.6.8 and 6.1.1.4'
Zn Zn 0.2839 1.4301 'International Tables Vol C Tables 4.2.6.8 and 6.1.1.4'
Br Br -0.2901 2.4595 'International Tables Vol C Tables 4.2.6.8 and 6.1.1.4'

loop_
_geom_angle_atom_site_label_1
_geom_angle_atom_site_label_2
_geom_angle_atom_site_label_3
_geom_angle
_geom_angle_site_symmetry_1
_geom_angle_site_symmetry_3
N1 Zn1 N1 180 4_556 .
N1 Zn1 N1 88.69(16) 4_556 3
N1 Zn1 N1 91.31(16) . 3
N1 Zn1 N1 88.69(16) 4_556 2
N1 Zn1 N1 91.31(16) . 2
N1 Zn1 N1 91.31(16) 3 2
N1 Zn1 N1 91.31(16) 4_556 5_556
N1 Zn1 N1 88.69(16) . 5_556
N1 Zn1 N1 88.69(16) 3 5_556
N1 Zn1 N1 180 2 5_556
N1 Zn1 N1 91.31(16) 4_556 6_556
N1 Zn1 N1 88.69(16) . 6_556
N1 Zn1 N1 180 3 6_556
N1 Zn1 N1 88.69(16) 2 6_556
N1 Zn1 N1 91.31(16) 5_556 6_556
Br1 Fe1 Br2 109.67(4) . .
Br1 Fe1 Br2 109.67(4) . 2_655
Br2 Fe1 Br2 109.27(4) . 2_655
Br1 Fe1 Br2 109.67(4) . 3_665
Br2 Fe1 Br2 109.27(4) . 3_665
Br2 Fe1 Br2 109.27(4) 2_655 3_665
C1 N1 N2 105.4(4) . .
C1 N1 Zn1 131.8(4) . .
N2 N1 Zn1 122.9(3) . .
N3 N2 N1 110.3(5) . .
N2 N3 N4 107.0(4) . .
C1 N4 N3 108.1(4) . .
C1 N4 C2 130.2(5) . .
N3 N4 C2 121.6(5) . .
N4 C1 N1 109.2(5) . .
N4 C1 H1A 125.4 . .
N1 C1 H1A 125.4 . .
N4 C2 H2A 109.5 . .
N4 C2 H2B 109.5 . .
H2A C2 H2B 109.5 . .
N4 C2 H2C 109.5 . .
H2A C2 H2C 109.5 . .
H2B C2 H2C 109.5 . .

loop_
_geom_bond_atom_site_label_1
_geom_bond_atom_site_label_2
_geom_bond_distance
_geom_bond_site_symmetry_2
Zn1 N1 2.181(4) 4_556
Zn1 N1 2.181(4) .
Zn1 N1 2.181(4) 3
Zn1 N1 2.181(4) 2
Zn1 N1 2.181(4) 5_556
Zn1 N1 2.181(4) 6_556
Fe1 Br1 2.3226(18) .
Fe1 Br2 2.3439(8) .
Fe1 Br2 2.3439(8) 2_655
Fe1 Br2 2.3439(8) 3_665
N1 C1 1.314(7) .
N1 N2 1.344(6) .
N2 N3 1.286(7) .
N3 N4 1.330(7) .
N4 C1 1.311(7) .
N4 C2 1.455(7) .
C1 H1A 0.9300 .
C2 H2A 0.9600 .
C2 H2B 0.9600 .
C2 H2C 0.9600 .
